data_7130893
loop_
_publ_author_name
'Karagiannis, Ageliki'
'Tyryshkin, Alexei M.'
'Lalancette, Roger A.'
'Spasyuk, Denis M.'
'Washington, Asmaa'
'Prokopchuk, Demyan E.'

_publ_section_title
;
 A Redox-active Manganate(0) Dicarbene Metalloradical
;
_journal_name_full 'Chemical Communications'
_journal_paper_doi 10.1039/D2CC04677F
_journal_year 2022
_chemical_absolute_configuration syn
_chemical_formula_sum 'C47 H68 B K Mn N6 O9'
_chemical_formula_weight 965.92
_space_group_crystal_system monoclinic
_space_group_IT_number 9
_space_group_name_Hall 'I -2ya'
_space_group_name_H-M_alt 'I 1 a 1'
_atom_sites_solution_hydrogens mixed
_audit_creation_method SHELXL-2018/3
_audit_update_record
;
2022-09-08 deposited with the CCDC.	2022-10-24 downloaded from the CCDC.
;
_cell_angle_alpha 90
_cell_angle_beta 101.789(4)
_cell_angle_gamma 90
_cell_formula_units_Z 4
_cell_length_a 15.1465(8)
_cell_length_b 16.0225(15)
_cell_length_c 20.4295(6)
_cell_measurement_reflns_used 14776
_cell_measurement_temperature 100(2)
_cell_measurement_theta_max 76.096
_cell_measurement_theta_min 3.507
_cell_volume 4853.3(5)
_computing_structure_refinement 'SHELXL-2018/3 (Sheldrick, 2018)'
_computing_structure_solution 'SHELXT 2018/2 (Sheldrick, 2018)'
_diffrn_ambient_temperature 100(2)
_diffrn_detector 'Hybrid Pixel Array Detector'
_diffrn_detector_type HyPix
_diffrn_measured_fraction_theta_full 0.999
_diffrn_measured_fraction_theta_max 0.965
_diffrn_measurement_device 'four-circle diffractometer'
_diffrn_measurement_device_type 'XtaLAB Synergy, Dualflex, HyPix'
_diffrn_radiation_type CuK\a
_diffrn_radiation_wavelength 1.54184
_diffrn_reflns_av_R_equivalents 0.0745
_diffrn_reflns_av_unetI/netI 0.0714
_diffrn_reflns_Laue_measured_fraction_full 0.999
_diffrn_reflns_Laue_measured_fraction_max 0.965
_diffrn_reflns_limit_h_max 19
_diffrn_reflns_limit_h_min -11
_diffrn_reflns_limit_k_max 20
_diffrn_reflns_limit_k_min -19
_diffrn_reflns_limit_l_max 25
_diffrn_reflns_limit_l_min -25
_diffrn_reflns_number 28203
_diffrn_reflns_point_group_measured_fraction_full 0.737
_diffrn_reflns_point_group_measured_fraction_max 0.691
_diffrn_reflns_theta_full 67.684
_diffrn_reflns_theta_max 76.380
_diffrn_reflns_theta_min 3.535
_exptl_absorpt_coefficient_mu 3.460
_exptl_absorpt_correction_T_max 1.000
_exptl_absorpt_correction_T_min 0.700
_exptl_absorpt_correction_type gaussian
_exptl_absorpt_process_details
;
CrysAlisPro 1.171.41.119a (Rigaku Oxford Diffraction, 2021)
Numerical absorption correction based on gaussian integration over
a multifaceted crystal model
Empirical absorption correction using spherical harmonics,
implemented in SCALE3 ABSPACK scaling algorithm.
;
_exptl_crystal_colour colourless
_exptl_crystal_density_diffrn 1.322
_exptl_crystal_description plate
_exptl_crystal_F_000 2052
_exptl_crystal_size_max 0.12
_exptl_crystal_size_mid 0.11
_exptl_crystal_size_min 0.04
_refine_diff_density_max 0.496
_refine_diff_density_min -0.468
_refine_diff_density_rms 0.061
_refine_ls_abs_structure_details
;
 Classical Flack method preferred over Parsons because s.u. lower.
;
_refine_ls_abs_structure_Flack -0.015(5)
_refine_ls_extinction_method none
_refine_ls_goodness_of_fit_ref 1.047
_refine_ls_hydrogen_treatment mixed
_refine_ls_matrix_type full
_refine_ls_number_parameters 595
_refine_ls_number_reflns 7043
_refine_ls_number_restraints 2
_refine_ls_restrained_S_all 1.047
_refine_ls_R_factor_all 0.0528
_refine_ls_R_factor_gt 0.0457
_refine_ls_shift/su_max 0.001
_refine_ls_shift/su_mean 0.000
_refine_ls_structure_factor_coef Fsqd
_refine_ls_weighting_details 'w=1/[\s^2^(Fo^2^)+(0.0630P)^2^] where P=(Fo^2^+2Fc^2^)/3'
_refine_ls_weighting_scheme calc
_refine_ls_wR_factor_gt 0.1069
_refine_ls_wR_factor_ref 0.1121
_reflns_Friedel_coverage 0.431
_reflns_Friedel_fraction_full 0.475
_reflns_Friedel_fraction_max 0.417
_reflns_number_gt 6323
_reflns_number_total 7043
_reflns_threshold_expression 'I > 2\s(I)'
_cod_data_source_file d2cc04677f3.cif
_cod_data_source_block 211028RAL_AK_378_100K
_cod_original_cell_volume 4853.4(5)
_cod_original_sg_symbol_H-M 'I a'
_cod_database_code 7130893
_shelx_shelxl_version_number 2018/3
_shelx_space_group_comment
;
The symmetry employed for this shelxl refinement is uniquely defined
by the following loop, which should always be used as a source of
symmetry information in preference to the above space-group names.
They are only intended as comments.
;
_oxdiff_exptl_absorpt_empirical_full_min 0.757
_oxdiff_exptl_absorpt_empirical_full_max 1.186
_oxdiff_exptl_absorpt_empirical_details
;
Empirical correction (ABSPACK) includes:
- Absorption correction using spherical harmonics
- Frame scaling
;

loop_
_space_group_symop_operation_xyz
'x, y, z'
'x+1/2, -y, z'
'x+1/2, y+1/2, z+1/2'
'x+1, -y+1/2, z+1/2'

loop_
_atom_site_label
_atom_site_type_symbol
_atom_site_fract_x
_atom_site_fract_y
_atom_site_fract_z
_atom_site_U_iso_or_equiv
_atom_site_adp_type
_atom_site_occupancy
_atom_site_site_symmetry_order
_atom_site_calc_flag
_atom_site_refinement_flags_posn
_atom_site_refinement_flags_adp
_atom_site_refinement_flags_occupancy
_atom_site_disorder_assembly
_atom_site_disorder_group
Mn1 Mn 0.49880(4) 0.76628(4) 0.23624(3) 0.01566(15) Uani 1 1 d . . . . .
K1 K 0.19661(5) 0.76163(6) 0.36865(4) 0.01901(19) Uani 1 1 d . . . . .
O4 O 0.1129(2) 0.6833(2) 0.25026(16) 0.0247(7) Uani 1 1 d . . . . .
C29 C 0.3876(3) 0.7667(3) 0.2532(2) 0.0190(8) Uani 1 1 d . . . . .
O6 O 0.0722(2) 0.69897(19) 0.44928(15) 0.0216(6) Uani 1 1 d . . . . .
O2 O 0.5489(2) 0.8803(2) 0.35162(16) 0.0273(7) Uani 1 1 d . . . . .
O5 O 0.3221(2) 0.6453(2) 0.44214(16) 0.0236(6) Uani 1 1 d . . . . .
C9 C 0.5828(3) 0.6050(3) 0.1000(2) 0.0205(8) Uani 1 1 d . . . . .
H9 H 0.628038 0.591040 0.075847 0.025 Uiso 1 1 calc R U . . .
C25 C 0.8470(3) 0.8029(3) 0.2965(2) 0.0263(9) Uani 1 1 d . . . . .
H25 H 0.882209 0.850549 0.312478 0.032 Uiso 1 1 calc R U . . .
C13 C 0.3810(3) 0.5606(3) 0.2338(2) 0.0215(9) Uani 1 1 d . . . . .
H13A H 0.324797 0.536358 0.241901 0.032 Uiso 1 1 calc R U . . .
H13B H 0.391132 0.614978 0.256013 0.032 Uiso 1 1 calc R U . . .
H13C H 0.431437 0.523292 0.251637 0.032 Uiso 1 1 calc R U . . .
C46 C 0.3843(3) 0.9026(3) 0.4398(2) 0.0257(10) Uani 1 1 d . . . . .
H46A H 0.449642 0.910250 0.441814 0.031 Uiso 1 1 calc R U . . .
H46B H 0.370534 0.922075 0.482614 0.031 Uiso 1 1 calc R U . . .
N6 N 0.2327(2) 0.9461(2) 0.37562(18) 0.0206(7) Uani 1 1 d . . . . .
C37 C 0.2024(3) 0.9880(3) 0.4316(2) 0.0240(9) Uani 1 1 d . . . . .
H37A H 0.194574 1.048337 0.421592 0.029 Uiso 1 1 calc R U . . .
H37B H 0.249613 0.981928 0.472686 0.029 Uiso 1 1 calc R U . . .
O7 O 0.1297(2) 0.8683(2) 0.46347(16) 0.0235(7) Uani 1 1 d . . . . .
C17 C 0.7184(3) 0.7426(3) -0.0334(2) 0.0274(10) Uani 1 1 d . . . . .
H17 H 0.689663 0.751706 -0.078674 0.033 Uiso 1 1 calc R U . . .
C35 C 0.0576(3) 0.8365(3) 0.4905(3) 0.0288(10) Uani 1 1 d . . . . .
H35A H 0.000322 0.841832 0.457215 0.035 Uiso 1 1 calc R U . . .
H35B H 0.052009 0.868768 0.530740 0.035 Uiso 1 1 calc R U . . .
C4 C 0.4068(3) 0.9671(3) 0.1447(2) 0.0193(8) Uani 1 1 d . . . . .
C3 C 0.5498(3) 0.9570(3) 0.0979(2) 0.0196(8) Uani 1 1 d . . . . .
H3 H 0.543809 1.008950 0.075031 0.024 Uiso 1 1 calc R U . . .
C20 C 0.8007(3) 0.7173(3) 0.0995(2) 0.0208(9) Uani 1 1 d . . . . .
H20 H 0.830501 0.708796 0.144665 0.025 Uiso 1 1 calc R U . . .
C39 C 0.1837(3) 0.9310(3) 0.2514(2) 0.0232(9) Uani 1 1 d . . . . .
H39A H 0.160633 0.964037 0.210553 0.028 Uiso 1 1 calc R U . . .
H39B H 0.245350 0.911670 0.249923 0.028 Uiso 1 1 calc R U . . .
N1 N 0.5982(2) 0.8334(2) 0.13676(17) 0.0175(7) Uani 1 1 d . . . . .
C38 C 0.1861(3) 0.9845(3) 0.3126(2) 0.0232(9) Uani 1 1 d . . . . .
H38A H 0.216378 1.037879 0.306525 0.028 Uiso 1 1 calc R U . . .
H38B H 0.123424 0.997545 0.316196 0.028 Uiso 1 1 calc R U . . .
C21 C 0.7205(3) 0.7419(3) 0.2172(2) 0.0176(8) Uani 1 1 d . . . . .
C45 C 0.4114(3) 0.7646(3) 0.4811(3) 0.0314(11) Uani 1 1 d . . . . .
H45A H 0.383324 0.764994 0.520830 0.038 Uiso 1 1 calc R U . . .
H45B H 0.474010 0.785392 0.494670 0.038 Uiso 1 1 calc R U . . .
O8 O 0.3614(2) 0.8168(2) 0.43007(16) 0.0266(7) Uani 1 1 d . . . . .
C11 C 0.3741(3) 0.5718(3) 0.1585(2) 0.0189(8) Uani 1 1 d . . . . .
C5 C 0.3915(3) 1.0463(3) 0.1019(3) 0.0282(10) Uani 1 1 d . . . . .
H5A H 0.389637 1.031961 0.055037 0.042 Uiso 1 1 calc R U . . .
H5B H 0.440805 1.085728 0.117368 0.042 Uiso 1 1 calc R U . . .
H5C H 0.334102 1.071993 0.106005 0.042 Uiso 1 1 calc R U . . .
C44 C 0.4114(3) 0.6783(3) 0.4540(3) 0.0329(11) Uani 1 1 d . . . . .
H44A H 0.452362 0.645495 0.477778 0.039 Uiso 1 1 d R U . . .
C14 C 0.3009(3) 0.6352(3) 0.1290(2) 0.0233(9) Uani 1 1 d . . . . .
H14A H 0.320029 0.691250 0.145193 0.035 Uiso 1 1 calc R U . . .
H14B H 0.244511 0.620837 0.142846 0.035 Uiso 1 1 calc R U . . .
H14C H 0.291224 0.634112 0.080076 0.035 Uiso 1 1 calc R U . . .
N4 N 0.4630(2) 0.6017(2) 0.14523(17) 0.0174(7) Uani 1 1 d . . . . .
B1 B 0.6515(3) 0.7485(3) 0.1455(2) 0.0185(9) Uani 1 1 d . . . . .
C19 C 0.8486(3) 0.7066(3) 0.0489(3) 0.0288(10) Uani 1 1 d . . . . .
H19 H 0.910232 0.690628 0.059933 0.035 Uiso 1 1 calc R U . . .
C23 C 0.8157(3) 0.6578(3) 0.3035(2) 0.0255(9) Uani 1 1 d . . . . .
H23 H 0.828754 0.605032 0.324461 0.031 Uiso 1 1 calc R U . . .
C42 C 0.2251(3) 0.5287(3) 0.4109(2) 0.0263(10) Uani 1 1 d . . . . .
H42A H 0.223599 0.471109 0.393151 0.032 Uiso 1 1 calc R U . . .
H42B H 0.217560 0.525344 0.457793 0.032 Uiso 1 1 calc R U . . .
C18 C 0.8079(3) 0.7188(3) -0.0171(2) 0.0293(11) Uani 1 1 d . . . . .
H18 H 0.841205 0.710876 -0.051312 0.035 Uiso 1 1 calc R U . . .
C8 C 0.5058(3) 0.6751(3) 0.1656(2) 0.0187(8) Uani 1 1 d . . . . .
C34 C 0.0753(3) 0.7465(3) 0.5085(2) 0.0274(10) Uani 1 1 d . . . . .
H34A H 0.135292 0.740618 0.538327 0.033 Uiso 1 1 calc R U . . .
H34B H 0.029263 0.725632 0.532601 0.033 Uiso 1 1 calc R U . . .
C27 C 0.5411(3) 0.6911(3) 0.2995(2) 0.0212(9) Uani 1 1 d . . . . .
N2 N 0.4925(2) 0.9256(2) 0.13754(18) 0.0178(7) Uani 1 1 d . . . . .
O1 O 0.5670(2) 0.6451(2) 0.34368(16) 0.0263(7) Uani 1 1 d . . . . .
N5 N 0.1492(2) 0.5760(2) 0.37163(18) 0.0222(8) Uani 1 1 d . . . . .
C28 C 0.5310(3) 0.8386(3) 0.3031(2) 0.0226(9) Uani 1 1 d . . . . .
C7 C 0.3279(3) 0.9070(3) 0.1190(2) 0.0227(9) Uani 1 1 d . . . . .
H7A H 0.325832 0.894159 0.071764 0.034 Uiso 1 1 calc R U . . .
H7B H 0.271107 0.933296 0.123613 0.034 Uiso 1 1 calc R U . . .
H7C H 0.336621 0.855310 0.145138 0.034 Uiso 1 1 calc R U . . .
C43 C 0.3158(3) 0.5666(3) 0.4097(2) 0.0259(10) Uani 1 1 d . . . . .
H43A H 0.364374 0.529342 0.432931 0.031 Uiso 1 1 calc R U . . .
H43B H 0.322914 0.573597 0.362925 0.031 Uiso 1 1 calc R U . . .
H24B H 0.439(4) 0.679(4) 0.409(3) 0.031 Uiso 1 1 d . U . . .
C6 C 0.4124(3) 0.9913(3) 0.2174(2) 0.0239(9) Uani 1 1 d . . . . .
H6A H 0.357617 1.021578 0.221573 0.036 Uiso 1 1 calc R U . . .
H6B H 0.465123 1.027022 0.232354 0.036 Uiso 1 1 calc R U . . .
H6C H 0.417962 0.940790 0.244983 0.036 Uiso 1 1 calc R U . . .
O9 O 0.1261(2) 0.8607(2) 0.25422(15) 0.0227(7) Uani 1 1 d . . . . .
C16 C 0.6705(3) 0.7530(3) 0.0181(2) 0.0244(10) Uani 1 1 d . . . . .
H16 H 0.608973 0.769343 0.006517 0.029 Uiso 1 1 calc R U . . .
C12 C 0.3500(3) 0.4869(3) 0.1257(2) 0.0243(9) Uani 1 1 d . . . . .
H12A H 0.290725 0.469325 0.132930 0.036 Uiso 1 1 calc R U . . .
H12B H 0.395493 0.445687 0.145475 0.036 Uiso 1 1 calc R U . . .
H12C H 0.348195 0.491080 0.077561 0.036 Uiso 1 1 calc R U . . .
C22 C 0.7429(3) 0.6659(3) 0.2494(2) 0.0215(9) Uani 1 1 d . . . . .
H22 H 0.707713 0.618036 0.234090 0.026 Uiso 1 1 calc R U . . .
C32 C 0.0679(3) 0.5640(3) 0.3991(2) 0.0246(9) Uani 1 1 d . . . . .
H32A H 0.061141 0.503857 0.408211 0.030 Uiso 1 1 calc R U . . .
H32B H 0.014503 0.581481 0.365361 0.030 Uiso 1 1 calc R U . . .
C24 C 0.8684(3) 0.7259(3) 0.3266(2) 0.0242(9) Uani 1 1 d . . . . .
H24 H 0.918708 0.720146 0.362681 0.029 Uiso 1 1 calc R U . . .
C1 C 0.5236(3) 0.8494(3) 0.1632(2) 0.0176(8) Uani 1 1 d . . . . .
N3 N 0.5796(2) 0.6774(2) 0.13652(17) 0.0172(7) Uani 1 1 d . . . . .
O3 O 0.3204(2) 0.7655(2) 0.27359(16) 0.0249(7) Uani 1 1 d . . . . .
C15 C 0.7092(3) 0.7406(3) 0.0855(2) 0.0198(9) Uani 1 1 d . . . . .
C10 C 0.5110(3) 0.5581(3) 0.1047(2) 0.0204(8) Uani 1 1 d . . . . .
H10 H 0.495714 0.505291 0.084397 0.024 Uiso 1 1 calc R U . . .
C26 C 0.7745(3) 0.8105(3) 0.2432(2) 0.0219(9) Uani 1 1 d . . . . .
H26 H 0.760648 0.863885 0.223564 0.026 Uiso 1 1 calc R U . . .
C2 C 0.6147(3) 0.9004(3) 0.0983(2) 0.0202(8) Uani 1 1 d . . . . .
H2 H 0.663660 0.905256 0.075987 0.024 Uiso 1 1 calc R U . . .
C40 C 0.1153(3) 0.8127(3) 0.1949(2) 0.0236(9) Uani 1 1 d . . . . .
H40A H 0.175162 0.795929 0.186926 0.028 Uiso 1 1 calc R U . . .
H40B H 0.084728 0.846452 0.156276 0.028 Uiso 1 1 calc R U . . .
C41 C 0.0604(3) 0.7366(3) 0.2014(2) 0.0274(10) Uani 1 1 d . . . . .
H41A H 0.003955 0.752666 0.215460 0.033 Uiso 1 1 calc R U . . .
H41B H 0.044465 0.707394 0.157914 0.033 Uiso 1 1 calc R U . . .
C36 C 0.1158(3) 0.9530(3) 0.4438(2) 0.0233(9) Uani 1 1 d . . . . .
H36A H 0.095571 0.985245 0.479413 0.028 Uiso 1 1 calc R U . . .
H36B H 0.068503 0.956922 0.402548 0.028 Uiso 1 1 calc R U . . .
C31 C 0.1337(3) 0.5486(3) 0.3008(2) 0.0249(9) Uani 1 1 d . . . . .
H31A H 0.107611 0.491767 0.297539 0.030 Uiso 1 1 calc R U . . .
H31B H 0.192610 0.545324 0.287084 0.030 Uiso 1 1 calc R U . . .
C30 C 0.0724(3) 0.6044(3) 0.2527(2) 0.0274(10) Uani 1 1 d . . . . .
H30A H 0.060282 0.578926 0.207560 0.033 Uiso 1 1 calc R U . . .
H30B H 0.014196 0.610841 0.267032 0.033 Uiso 1 1 calc R U . . .
C47 C 0.3309(3) 0.9528(3) 0.3826(2) 0.0239(9) Uani 1 1 d . . . . .
H47A H 0.348376 1.012202 0.389184 0.029 Uiso 1 1 calc R U . . .
H47B H 0.347182 0.933973 0.340481 0.029 Uiso 1 1 calc R U . . .
C33 C 0.0702(3) 0.6123(3) 0.4623(2) 0.0238(9) Uani 1 1 d . . . . .
H33A H 0.016274 0.598764 0.480614 0.029 Uiso 1 1 calc R U . . .
H33B H 0.124381 0.596369 0.495972 0.029 Uiso 1 1 calc R U . . .

loop_
_atom_site_aniso_label
_atom_site_aniso_U_11
_atom_site_aniso_U_22
_atom_site_aniso_U_33
_atom_site_aniso_U_23
_atom_site_aniso_U_13
_atom_site_aniso_U_12
Mn1 0.0159(3) 0.0150(3) 0.0159(3) 0.0005(3) 0.0029(2) -0.0001(3)
K1 0.0177(4) 0.0209(5) 0.0175(4) 0.0005(4) 0.0015(3) -0.0007(4)
O4 0.0265(16) 0.0225(17) 0.0218(15) 0.0022(13) -0.0026(12) -0.0048(13)
C29 0.022(2) 0.014(2) 0.0185(19) 0.0013(16) -0.0017(16) 0.0015(16)
O6 0.0262(15) 0.0185(16) 0.0211(15) 0.0014(12) 0.0069(12) 0.0013(13)
O2 0.0335(18) 0.0251(18) 0.0219(16) -0.0058(14) 0.0022(13) -0.0061(14)
O5 0.0222(15) 0.0247(17) 0.0229(15) -0.0021(13) 0.0020(12) 0.0014(13)
C9 0.019(2) 0.020(2) 0.022(2) -0.0019(17) 0.0036(16) 0.0023(17)
C25 0.027(2) 0.025(2) 0.024(2) -0.006(2) -0.0011(16) -0.002(2)
C13 0.023(2) 0.020(2) 0.022(2) 0.0027(17) 0.0046(16) -0.0023(17)
C46 0.020(2) 0.030(3) 0.026(2) -0.0053(19) 0.0025(17) -0.0038(18)
N6 0.0195(17) 0.0208(19) 0.0214(18) -0.0010(15) 0.0037(14) -0.0015(14)
C37 0.028(2) 0.022(2) 0.022(2) -0.0051(18) 0.0044(17) -0.0011(18)
O7 0.0237(16) 0.0224(17) 0.0265(16) -0.0005(13) 0.0102(12) 0.0004(12)
C17 0.027(2) 0.037(3) 0.018(2) 0.0028(19) 0.0040(17) 0.002(2)
C35 0.031(2) 0.026(3) 0.035(3) -0.006(2) 0.020(2) -0.002(2)
C4 0.019(2) 0.017(2) 0.022(2) 0.0042(17) 0.0065(15) 0.0039(16)
C3 0.0202(19) 0.021(2) 0.0180(19) 0.0018(17) 0.0045(15) -0.0029(17)
C20 0.017(2) 0.024(2) 0.021(2) 0.0039(18) 0.0037(15) 0.0024(17)
C39 0.025(2) 0.022(2) 0.023(2) 0.0041(18) 0.0050(16) -0.0001(18)
N1 0.0139(16) 0.0197(19) 0.0185(17) 0.0003(14) 0.0025(13) -0.0019(14)
C38 0.025(2) 0.020(2) 0.024(2) 0.0041(18) 0.0027(17) 0.0016(18)
C21 0.0149(19) 0.023(2) 0.0150(19) -0.0004(16) 0.0042(15) 0.0010(16)
C45 0.026(2) 0.030(3) 0.032(3) 0.002(2) -0.0088(19) 0.002(2)
O8 0.0231(16) 0.0262(18) 0.0257(16) 0.0026(14) -0.0064(12) -0.0004(13)
C11 0.0152(19) 0.020(2) 0.021(2) 0.0019(17) 0.0003(15) -0.0031(16)
C5 0.024(2) 0.024(2) 0.038(3) 0.009(2) 0.0071(18) 0.0083(19)
C44 0.015(2) 0.036(3) 0.043(3) 0.001(2) -0.0045(19) 0.0076(19)
C14 0.0163(19) 0.025(2) 0.026(2) 0.0060(19) -0.0009(15) 0.0014(17)
N4 0.0173(16) 0.0197(19) 0.0145(15) 0.0017(13) 0.0021(12) -0.0003(14)
B1 0.017(2) 0.020(3) 0.018(2) 0.0007(18) 0.0040(17) 0.0001(18)
C19 0.022(2) 0.036(3) 0.031(2) 0.006(2) 0.0095(18) 0.005(2)
C23 0.029(2) 0.026(2) 0.020(2) 0.0034(18) 0.0011(17) 0.0069(19)
C42 0.030(2) 0.020(2) 0.030(2) 0.0008(18) 0.0066(19) 0.0038(19)
C18 0.029(2) 0.036(3) 0.026(2) 0.006(2) 0.0133(19) 0.006(2)
C8 0.021(2) 0.015(2) 0.020(2) 0.0019(16) 0.0030(16) 0.0009(16)
C34 0.034(3) 0.033(3) 0.018(2) -0.0032(18) 0.0133(18) -0.001(2)
C27 0.020(2) 0.019(2) 0.025(2) -0.0057(18) 0.0040(16) -0.0011(17)
N2 0.0172(16) 0.0154(18) 0.0213(17) 0.0016(14) 0.0048(13) 0.0021(14)
O1 0.0306(16) 0.0213(17) 0.0243(16) 0.0048(14) -0.0006(13) 0.0045(14)
N5 0.0253(18) 0.0198(19) 0.0220(18) -0.0018(15) 0.0061(14) -0.0005(15)
C28 0.022(2) 0.020(2) 0.026(2) 0.0055(19) 0.0062(17) -0.0010(17)
C7 0.019(2) 0.024(2) 0.025(2) 0.0026(18) 0.0039(16) 0.0017(17)
C43 0.026(2) 0.024(2) 0.027(2) -0.0011(19) 0.0045(18) 0.0067(19)
C6 0.023(2) 0.024(2) 0.024(2) -0.0011(18) 0.0034(17) 0.0075(18)
O9 0.0261(16) 0.0219(17) 0.0200(15) -0.0001(12) 0.0044(12) -0.0027(13)
C16 0.019(2) 0.033(3) 0.021(2) 0.0001(18) 0.0015(16) 0.0024(17)
C12 0.023(2) 0.025(2) 0.024(2) -0.0032(18) 0.0015(16) -0.0064(18)
C22 0.019(2) 0.021(2) 0.024(2) -0.0013(18) 0.0039(16) -0.0001(17)
C32 0.026(2) 0.020(2) 0.029(2) -0.0001(18) 0.0101(18) -0.0034(18)
C24 0.021(2) 0.030(3) 0.0201(19) -0.0021(18) -0.0001(15) 0.0039(18)
C1 0.0177(19) 0.016(2) 0.0191(19) 0.0004(16) 0.0034(15) 0.0006(15)
N3 0.0172(16) 0.0173(18) 0.0164(16) 0.0012(14) 0.0014(12) 0.0023(14)
O3 0.0194(16) 0.0313(18) 0.0255(16) 0.0004(14) 0.0081(13) 0.0021(13)
C15 0.019(2) 0.017(2) 0.023(2) -0.0022(17) 0.0041(16) 0.0003(16)
C10 0.023(2) 0.018(2) 0.0188(19) -0.0011(17) 0.0009(15) 0.0006(17)
C26 0.024(2) 0.020(2) 0.020(2) -0.0015(17) 0.0010(16) -0.0004(17)
C2 0.020(2) 0.019(2) 0.022(2) 0.0040(17) 0.0050(15) -0.0014(16)
C40 0.028(2) 0.025(2) 0.0145(19) 0.0009(17) -0.0025(15) 0.0021(18)
C41 0.025(2) 0.033(3) 0.021(2) 0.0015(19) -0.0028(17) 0.0005(19)
C36 0.027(2) 0.020(2) 0.023(2) -0.0015(18) 0.0045(17) 0.0030(18)
C31 0.031(2) 0.018(2) 0.027(2) -0.0052(18) 0.0080(18) -0.0048(18)
C30 0.032(2) 0.028(3) 0.023(2) -0.0042(19) 0.0049(17) -0.008(2)
C47 0.022(2) 0.025(2) 0.024(2) 0.0001(18) 0.0031(17) -0.0057(18)
C33 0.028(2) 0.022(2) 0.024(2) 0.0035(18) 0.0083(17) -0.0012(18)

loop_
_atom_type_symbol
_atom_type_description
_atom_type_scat_dispersion_real
_atom_type_scat_dispersion_imag
_atom_type_scat_source
C C 0.0181 0.0091 'International Tables Vol C Tables 4.2.6.8 and 6.1.1.4'
H H 0.0000 0.0000 'International Tables Vol C Tables 4.2.6.8 and 6.1.1.4'
K K 0.3868 1.0657 'International Tables Vol C Tables 4.2.6.8 and 6.1.1.4'
Mn Mn -0.5299 2.8052 'International Tables Vol C Tables 4.2.6.8 and 6.1.1.4'
N N 0.0311 0.0180 'International Tables Vol C Tables 4.2.6.8 and 6.1.1.4'
O O 0.0492 0.0322 'International Tables Vol C Tables 4.2.6.8 and 6.1.1.4'
B B 0.0090 0.0039 'International Tables Vol C Tables 4.2.6.8 and 6.1.1.4'

loop_
_exptl_crystal_face_index_h
_exptl_crystal_face_index_k
_exptl_crystal_face_index_l
_exptl_crystal_face_perp_dist
3 -2 11 0.0658
2 3 -13 0.0446
9 2 -6 0.0524
6 8 2 0.0277
-8 6 1 0.0436
4 9 2 0.0243
-6 -8 -2 0.0079
10 0 0 0.0561
5 6 7 0.0395
-9 -4 7 0.0238
4 -8 4 0.0674
-7 -8 2 0.0105
7 -6 -7 0.0614

loop_
_geom_angle_atom_site_label_1
_geom_angle_atom_site_label_2
_geom_angle_atom_site_label_3
_geom_angle
_geom_angle_site_symmetry_1
_geom_angle_site_symmetry_3
_geom_angle_publ_flag
C28 Mn1 C27 83.3(2) . . ?
C28 Mn1 C29 88.25(19) . . ?
C27 Mn1 C29 94.34(19) . . ?
C28 Mn1 C8 161.45(18) . . ?
C27 Mn1 C8 88.07(18) . . ?
C29 Mn1 C8 108.80(18) . . ?
C28 Mn1 C1 94.11(18) . . ?
C27 Mn1 C1 148.77(18) . . ?
C29 Mn1 C1 116.74(17) . . ?
C8 Mn1 C1 84.84(17) . . ?
O8 K1 O4 139.73(10) . . ?
O8 K1 O9 110.77(10) . . ?
O4 K1 O9 60.74(9) . . ?
O8 K1 O5 61.15(9) . . ?
O4 K1 O5 107.33(10) . . ?
O9 K1 O5 153.16(9) . . ?
O8 K1 O7 85.01(10) . . ?
O4 K1 O7 132.98(9) . . ?
O9 K1 O7 95.50(9) . . ?
O5 K1 O7 108.48(9) . . ?
O8 K1 O6 119.41(10) . . ?
O4 K1 O6 95.90(9) . . ?
O9 K1 O6 118.54(9) . . ?
O5 K1 O6 85.18(9) . . ?
O7 K1 O6 58.35(9) . . ?
O8 K1 O3 69.48(10) . . ?
O4 K1 O3 71.20(9) . . ?
O9 K1 O3 68.38(9) . . ?
O5 K1 O3 85.18(9) . . ?
O7 K1 O3 140.85(9) . . ?
O6 K1 O3 160.72(9) . . ?
O8 K1 N6 60.94(10) . . ?
O4 K1 N6 122.01(10) . . ?
O9 K1 N6 61.60(10) . . ?
O5 K1 N6 121.42(10) . . ?
O7 K1 N6 58.43(9) . . ?
O6 K1 N6 116.32(10) . . ?
O3 K1 N6 82.93(10) . . ?
O8 K1 N5 120.40(10) . . ?
O4 K1 N5 60.88(10) . . ?
O9 K1 N5 120.52(10) . . ?
O5 K1 N5 59.33(9) . . ?
O7 K1 N5 116.19(9) . . ?
O6 K1 N5 58.30(9) . . ?
O3 K1 N5 102.45(10) . . ?
N6 K1 N5 174.61(10) . . ?
C30 O4 C41 112.2(3) . . ?
C30 O4 K1 119.8(3) . . ?
C41 O4 K1 115.2(3) . . ?
O3 C29 Mn1 170.6(4) . . ?
C33 O6 C34 111.3(3) . . ?
C33 O6 K1 118.9(2) . . ?
C34 O6 K1 112.5(3) . . ?
C43 O5 C44 112.3(3) . . ?
C43 O5 K1 111.1(2) . . ?
C44 O5 K1 110.7(3) . . ?
C10 C9 N3 108.2(4) . . ?
C26 C25 C24 120.2(4) . . ?
O8 C46 C47 109.3(4) . . ?
C47 N6 C38 110.5(3) . . ?
C47 N6 C37 111.1(3) . . ?
C38 N6 C37 108.6(3) . . ?
C47 N6 K1 104.3(3) . . ?
C38 N6 K1 108.6(3) . . ?
C37 N6 K1 113.7(3) . . ?
N6 C37 C36 112.4(4) . . ?
C35 O7 C36 111.8(3) . . ?
C35 O7 K1 116.7(3) . . ?
C36 O7 K1 115.1(2) . . ?
C18 C17 C16 119.0(4) . . ?
O7 C35 C34 109.2(4) . . ?
N2 C4 C6 109.5(3) . . ?
N2 C4 C5 110.3(3) . . ?
C6 C4 C5 108.5(4) . . ?
N2 C4 C7 108.5(3) . . ?
C6 C4 C7 112.1(3) . . ?
C5 C4 C7 107.9(4) . . ?
C2 C3 N2 107.2(4) . . ?
C19 C20 C15 121.5(4) . . ?
O9 C39 C38 109.0(3) . . ?
C1 N1 C2 109.8(3) . . ?
C1 N1 B1 124.1(3) . . ?
C2 N1 B1 126.0(3) . . ?
N6 C38 C39 114.5(4) . . ?
C22 C21 C26 115.9(4) . . ?
C22 C21 B1 122.3(4) . . ?
C26 C21 B1 120.6(4) . . ?
O8 C45 C44 108.2(4) . . ?
C46 O8 C45 112.7(3) . . ?
C46 O8 K1 123.8(3) . . ?
C45 O8 K1 116.7(3) . . ?
N4 C11 C12 110.3(3) . . ?
N4 C11 C13 109.8(3) . . ?
C12 C11 C13 107.3(4) . . ?
N4 C11 C14 108.7(3) . . ?
C12 C11 C14 109.2(4) . . ?
C13 C11 C14 111.6(4) . . ?
O5 C44 C45 109.6(4) . . ?
C8 N4 C10 109.9(3) . . ?
C8 N4 C11 127.3(3) . . ?
C10 N4 C11 122.7(4) . . ?
N3 B1 N1 106.7(3) . . ?
N3 B1 C21 111.4(4) . . ?
N1 B1 C21 112.4(3) . . ?
N3 B1 C15 108.6(3) . . ?
N1 B1 C15 108.6(3) . . ?
C21 B1 C15 109.0(3) . . ?
C18 C19 C20 121.0(4) . . ?
C24 C23 C22 120.4(4) . . ?
N5 C42 C43 113.4(4) . . ?
C19 C18 C17 119.7(4) . . ?
N4 C8 N3 105.6(3) . . ?
N4 C8 Mn1 137.0(3) . . ?
N3 C8 Mn1 116.5(3) . . ?
O6 C34 C35 109.4(4) . . ?
O1 C27 Mn1 175.7(4) . . ?
C1 N2 C3 109.7(3) . . ?
C1 N2 C4 126.6(3) . . ?
C3 N2 C4 123.5(3) . . ?
C32 N5 C42 110.4(4) . . ?
C32 N5 C31 110.8(4) . . ?
C42 N5 C31 109.3(4) . . ?
C32 N5 K1 110.7(3) . . ?
C42 N5 K1 110.5(3) . . ?
C31 N5 K1 105.0(3) . . ?
O2 C28 Mn1 172.8(4) . . ?
O5 C43 C42 109.0(4) . . ?
C40 O9 C39 111.0(3) . . ?
C40 O9 K1 111.0(2) . . ?
C39 O9 K1 110.0(2) . . ?
C15 C16 C17 123.0(4) . . ?
C21 C22 C23 122.1(4) . . ?
N5 C32 C33 112.8(4) . . ?
C23 C24 C25 119.1(4) . . ?
N1 C1 N2 105.1(3) . . ?
N1 C1 Mn1 116.4(3) . . ?
N2 C1 Mn1 137.8(3) . . ?
C8 N3 C9 109.4(3) . . ?
C8 N3 B1 125.5(4) . . ?
C9 N3 B1 125.0(3) . . ?
C29 O3 K1 160.4(3) . . ?
C16 C15 C20 115.8(4) . . ?
C16 C15 B1 122.9(4) . . ?
C20 C15 B1 121.2(4) . . ?
C9 C10 N4 106.8(4) . . ?
C25 C26 C21 122.3(4) . . ?
C3 C2 N1 108.2(4) . . ?
O9 C40 C41 109.6(4) . . ?
O4 C41 C40 108.1(4) . . ?
O7 C36 C37 108.7(3) . . ?
N5 C31 C30 114.6(4) . . ?
O4 C30 C31 110.0(4) . . ?
N6 C47 C46 114.1(4) . . ?
O6 C33 C32 110.0(4) . . ?

loop_
_geom_bond_atom_site_label_1
_geom_bond_atom_site_label_2
_geom_bond_distance
_geom_bond_site_symmetry_2
_geom_bond_publ_flag
Mn1 C28 1.782(5) . ?
Mn1 C27 1.787(5) . ?
Mn1 C29 1.788(4) . ?
Mn1 C8 2.072(4) . ?
Mn1 C1 2.090(4) . ?
K1 O8 2.703(3) . ?
K1 O4 2.789(3) . ?
K1 O9 2.847(3) . ?
K1 O5 2.859(3) . ?
K1 O7 2.916(3) . ?
K1 O6 2.922(3) . ?
K1 O3 2.963(3) . ?
K1 N6 3.005(4) . ?
K1 N5 3.063(4) . ?
O4 C30 1.410(6) . ?
O4 C41 1.426(5) . ?
C29 O3 1.175(5) . ?
O6 C33 1.416(5) . ?
O6 C34 1.422(5) . ?
O2 C28 1.180(6) . ?
O5 C43 1.419(6) . ?
O5 C44 1.426(6) . ?
C9 C10 1.342(6) . ?
C9 N3 1.384(6) . ?
C25 C26 1.385(6) . ?
C25 C24 1.388(7) . ?
C13 C11 1.531(6) . ?
C46 O8 1.422(6) . ?
C46 C47 1.510(6) . ?
N6 C47 1.468(6) . ?
N6 C38 1.470(5) . ?
N6 C37 1.477(5) . ?
C37 C36 1.495(6) . ?
O7 C35 1.416(5) . ?
O7 C36 1.420(5) . ?
C17 C18 1.382(7) . ?
C17 C16 1.404(6) . ?
C35 C34 1.499(7) . ?
C4 N2 1.492(5) . ?
C4 C6 1.520(6) . ?
C4 C5 1.532(6) . ?
C4 C7 1.541(6) . ?
C3 C2 1.337(6) . ?
C3 N2 1.396(5) . ?
C20 C19 1.390(6) . ?
C20 C15 1.408(6) . ?
C39 O9 1.433(5) . ?
C39 C38 1.509(6) . ?
N1 C1 1.372(5) . ?
N1 C2 1.382(5) . ?
N1 B1 1.575(6) . ?
C21 C22 1.393(6) . ?
C21 C26 1.408(6) . ?
C21 B1 1.619(6) . ?
C45 O8 1.427(6) . ?
C45 C44 1.490(7) . ?
C11 N4 1.505(5) . ?
C11 C12 1.528(6) . ?
C11 C14 1.534(6) . ?
N4 C8 1.365(6) . ?
N4 C10 1.395(5) . ?
B1 N3 1.561(6) . ?
B1 C15 1.649(6) . ?
C19 C18 1.377(7) . ?
C23 C24 1.377(7) . ?
C23 C22 1.398(6) . ?
C42 N5 1.470(6) . ?
C42 C43 1.506(6) . ?
C8 N3 1.369(5) . ?
C27 O1 1.169(6) . ?
N2 C1 1.373(5) . ?
N5 C32 1.468(5) . ?
N5 C31 1.484(6) . ?
O9 C40 1.417(5) . ?
C16 C15 1.397(6) . ?
C32 C33 1.499(6) . ?
C40 C41 1.496(7) . ?
C31 C30 1.501(7) . ?

loop_
_exptl_oxdiff_crystal_face_indexfrac_h
_exptl_oxdiff_crystal_face_indexfrac_k
_exptl_oxdiff_crystal_face_indexfrac_l
_exptl_oxdiff_crystal_face_x
_exptl_oxdiff_crystal_face_y
_exptl_oxdiff_crystal_face_z
2.7909 -1.9640 11.4283 0.8482 -0.2043 0.4887
2.0429 2.6682 -12.8120 -0.9727 0.2318 -0.0089
9.3972 1.9239 -5.5518 -0.4574 0.1050 0.8830
5.5589 8.1204 1.8829 -0.2448 -0.7048 0.6659
-8.0118 5.9473 0.8387 -0.2138 -0.5960 -0.7740
4.1533 9.0749 2.0121 -0.2795 -0.8012 0.5291
-5.9227 -7.8114 -1.8370 0.2339 0.6741 -0.7006
9.6664 0.0118 -0.2944 -0.0212 0.0878 0.9959
4.5590 6.0171 7.4340 0.2197 -0.7262 0.6515
-8.5024 -4.0135 6.5030 0.6155 0.0460 -0.7868
4.1860 -8.2767 4.4660 0.6726 0.5791 0.4608
-6.7795 -7.5214 2.1172 0.4835 0.5068 -0.7137
7.1836 -5.6264 -7.4124 -0.2374 0.7881 0.5680
